data_4062229
loop_
_publ_author_name
'Brian T. Sterenberg'
'Konstantin A. Udachin'
'Arthur J. Carty'

_publ_section_title
;
Terminal Aminophosphinidene Complexes of Iron, Ruthenium and Osmium
;
_journal_name_full Organometallics
_journal_page_first 3927
_journal_paper_doi 10.1021/om030386x
_journal_volume 22
_journal_year 2003
_chemical_formula_sum 'C18 H29 Al Cl4 N O2 Os P'
_chemical_formula_weight 681.37
_space_group_IT_number 31
_symmetry_cell_setting orthorhombic
_symmetry_space_group_name_Hall 'P 2ac -2'
_symmetry_space_group_name_H-M 'P m n 21'
_cell_angle_alpha 90.00
_cell_angle_beta 90.00
_cell_angle_gamma 90.00
_cell_formula_units_Z 2
_cell_length_a 10.6783(8)
_cell_length_b 10.2353(8)
_cell_length_c 12.1246(9)
_cell_measurement_temperature 293(2)
_cell_volume 1325.17(17)
_diffrn_ambient_temperature 293(2)
_exptl_crystal_density_diffrn 1.708
_cod_database_code 4062229

loop_
_symmetry_equiv_pos_as_xyz
'x, y, z'
'-x+1/2, -y, z+1/2'
'x+1/2, -y, z+1/2'
'-x, y, z'

loop_
_atom_site_label
_atom_site_type_symbol
_atom_site_fract_x
_atom_site_fract_y
_atom_site_fract_z
_atom_site_U_iso_or_equiv
_atom_site_adp_type
_atom_site_occupancy
_atom_site_symmetry_multiplicity
_atom_site_calc_flag
_atom_site_refinement_flags
_atom_site_disorder_assembly
_atom_site_disorder_group
Os1 Os 1.0000 0.716637(15) 0.83546(2) 0.02233(6) Uani 1 2 d S . .
P1 P 1.0000 0.72059(14) 1.02328(14) 0.0246(3) Uani 1 2 d S . .
N1 N 1.0000 0.8615(5) 1.0865(4) 0.0250(10) Uani 1 2 d S . .
O1 O 0.7914(4) 0.9170(3) 0.8110(3) 0.0460(11) Uani 1 1 d . . .
C1 C 0.8721(4) 0.8435(4) 0.8223(5) 0.0299(10) Uani 1 1 d . . .
C2 C 1.0000 0.9928(6) 1.0358(5) 0.0280(12) Uani 1 2 d S . .
H2A H 1.0000 0.9804 0.9557 0.034 Uiso 1 2 calc SR . .
C3 C 0.8814(6) 1.0671(6) 1.0650(5) 0.0520(14) Uani 1 1 d . . .
H3A H 0.8096 1.0155 1.0457 0.078 Uiso 1 1 calc R . .
H3B H 0.8793 1.1480 1.0249 0.078 Uiso 1 1 calc R . .
H3C H 0.8803 1.0849 1.1427 0.078 Uiso 1 1 calc R . .
C4 C 1.0000 0.8597(6) 1.2120(5) 0.0288(11) Uani 1 2 d S . .
H4A H 1.0000 0.9509 1.2366 0.035 Uiso 1 2 calc SR . .
C5 C 0.8820(6) 0.7972(6) 1.2566(5) 0.0420(13) Uani 1 1 d . . .
H5A H 0.8844 0.7976 1.3358 0.063 Uiso 1 1 calc R . .
H5B H 0.8764 0.7088 1.2307 0.063 Uiso 1 1 calc R . .
H5C H 0.8103 0.8456 1.2317 0.063 Uiso 1 1 calc R . .
C6 C 0.9323(3) 0.5052(3) 0.8346(6) 0.0261(6) Uani 1 1 d . . .
C7 C 0.8921(4) 0.5664(4) 0.7352(3) 0.0287(9) Uani 1 1 d . . .
C8 C 1.0000 0.6037(7) 0.6730(5) 0.0340(15) Uani 1 2 d S . .
C9 C 0.8508(5) 0.4370(5) 0.9164(4) 0.0367(11) Uani 1 1 d . . .
H9A H 0.8391 0.3478 0.8941 0.055 Uiso 1 1 calc R . .
H9B H 0.7711 0.4800 0.9201 0.055 Uiso 1 1 calc R . .
H9C H 0.8900 0.4392 0.9877 0.055 Uiso 1 1 calc R . .
C10 C 0.7572(5) 0.5811(5) 0.7010(5) 0.0451(13) Uani 1 1 d . . .
H10A H 0.7318 0.5054 0.6599 0.068 Uiso 1 1 calc R . .
H10B H 0.7483 0.6576 0.6559 0.068 Uiso 1 1 calc R . .
H10C H 0.7057 0.5895 0.7655 0.068 Uiso 1 1 calc R . .
C11 C 1.0000 0.6542(9) 0.5572(6) 0.050(2) Uani 1 2 d S . .
H11A H 1.0000 0.5820 0.5067 0.075 Uiso 1 2 calc SR . .
H11B H 1.0734 0.7065 0.5453 0.075 Uiso 0.50 1 calc PR . .
H11C H 0.9266 0.7065 0.5453 0.075 Uiso 0.50 1 calc PR . .
Al1 Al 0.0000 0.1907(2) 0.57213(19) 0.0289(4) Uani 1 2 d S . .
Cl1 Cl 0.0000 0.0009(2) 0.5034(2) 0.0619(6) Uani 1 2 d S . .
Cl2 Cl 0.16194(14) 0.29580(14) 0.51924(16) 0.0485(4) Uani 1 1 d . . .
Cl3 Cl 0.0000 0.1759(2) 0.74817(15) 0.0427(4) Uani 1 2 d S . .

loop_
_atom_site_aniso_label
_atom_site_aniso_U_11
_atom_site_aniso_U_22
_atom_site_aniso_U_33
_atom_site_aniso_U_23
_atom_site_aniso_U_13
_atom_site_aniso_U_12
Os1 0.03016(10) 0.01997(9) 0.01685(9) 0.00003(11) 0.000 0.000
P1 0.0353(8) 0.0204(7) 0.0182(7) -0.0002(5) 0.000 0.000
N1 0.031(2) 0.021(2) 0.023(2) 0.0005(19) 0.000 0.000
O1 0.0450(17) 0.0388(17) 0.054(3) 0.0030(16) -0.0146(17) 0.0097(15)
C1 0.0392(18) 0.0256(16) 0.025(3) 0.0012(17) -0.006(2) 0.0010(15)
C2 0.042(3) 0.018(2) 0.024(3) 0.002(2) 0.000 0.000
C3 0.065(4) 0.038(3) 0.053(3) 0.004(2) 0.007(3) 0.023(3)
C4 0.038(3) 0.030(3) 0.018(3) -0.002(2) 0.000 0.000
C5 0.048(3) 0.053(3) 0.025(2) -0.010(2) 0.008(2) -0.013(2)
C6 0.0331(16) 0.0222(13) 0.0230(14) 0.002(3) 0.002(3) -0.0015(12)
C7 0.038(2) 0.0245(19) 0.024(2) -0.0052(14) -0.0041(16) -0.0005(17)
C8 0.059(4) 0.027(3) 0.017(3) -0.003(2) 0.000 0.000
C9 0.045(2) 0.029(2) 0.037(3) -0.003(2) 0.017(2) -0.007(2)
C10 0.044(3) 0.034(2) 0.057(3) -0.011(2) -0.022(3) 0.006(2)
C11 0.089(6) 0.041(4) 0.020(3) 0.001(3) 0.000 0.000
Al1 0.0305(9) 0.0251(8) 0.0311(10) -0.0037(7) 0.000 0.000
Cl1 0.0769(15) 0.0354(10) 0.0735(15) -0.0244(10) 0.000 0.000
Cl2 0.0380(7) 0.0501(8) 0.0573(9) 0.0038(6) 0.0092(6) -0.0103(5)
Cl3 0.0512(11) 0.0439(9) 0.0330(9) 0.0012(7) 0.000 0.000

loop_
_geom_bond_atom_site_label_1
_geom_bond_atom_site_label_2
_geom_bond_distance
_geom_bond_site_symmetry_2
_geom_bond_publ_flag
Os1 C1 1.891(4) 4_755 ?
Os1 C1 1.891(4) . ?
Os1 C7 2.274(4) . ?
Os1 C7 2.274(4) 4_755 ?
Os1 P1 2.2776(18) . ?
Os1 C6 2.281(3) . ?
Os1 C6 2.281(3) 4_755 ?
Os1 C8 2.283(6) . ?
P1 N1 1.634(5) . ?
N1 C2 1.477(8) . ?
N1 C4 1.521(8) . ?
O1 C1 1.152(6) . ?
C2 C3 1.519(6) 4_755 ?
C2 C3 1.519(6) . ?
C4 C5 1.514(7) 4_755 ?
C4 C5 1.514(7) . ?
C6 C7 1.424(8) . ?
C6 C6 1.446(7) 4_755 ?
C6 C9 1.493(7) . ?
C7 C8 1.429(6) . ?
C7 C10 1.506(7) . ?
C8 C7 1.429(6) 4_755 ?
C8 C11 1.497(9) . ?
Al1 Cl1 2.114(3) . ?
Al1 Cl2 2.1349(18) . ?
Al1 Cl2 2.1349(18) 4 ?
Al1 Cl3 2.140(3) . ?
